data_4003414
loop_
_publ_author_name
'Etherington, Marc K.'
'Kukhta, Nadzeya A.'
'Higginbotham, Heather F.'
'Danos, Andrew'
'Bismillah, Aisha N.'
'Graves, David R.'
'McGonigal, Paul R.'
'Haase, Nils'
'Morherr, Antonia'
'Batsanov, Andrei S.'
'Pflumm, Christof'
'Bhalla, Vandana'
'Bryce, Martin R.'
'Monkman, Andrew P.'

_publ_section_title
;
 Persistent Dimer Emission in Thermally Activated Delayed Fluorescence
 Materials.
;
_journal_issue 17
_journal_name_full 'The journal of physical chemistry. C, Nanomaterials and interfaces'
_journal_page_first 11109
_journal_page_last 11117
_journal_paper_doi 10.1021/acs.jpcc.9b01458
_journal_volume 123
_journal_year 2019
_chemical_formula_moiety 'C56 H32 N6, 0.8(C H2 Cl2), 0.8(C3 H6 O), 0.2(C6 H14)'
_chemical_formula_sum 'C60.4 H41.2 Cl1.6 N6 O0.8'
_chemical_formula_weight 920.51
_chemical_name_systematic '1,2,3,5-tetrakis(carbazol-9-yl)-4,6-dicyanobenzene, mixed solvate'
_space_group_crystal_system triclinic
_space_group_IT_number 2
_space_group_name_Hall '-P 1'
_space_group_name_H-M_alt 'P -1'
_atom_sites_solution_hydrogens geom
_atom_sites_solution_primary direct
_atom_sites_solution_secondary difmap
_audit_creation_date 2018-04-23
_audit_creation_method
;
Olex2 1.2-beta
(compiled 2018.04.18 svn.r3501 for OlexSys, GUI svn.r5488)
;
_cell_angle_alpha 80.949(4)
_cell_angle_beta 66.259(3)
_cell_angle_gamma 71.062(4)
_cell_formula_units_Z 2
_cell_length_a 13.0766(12)
_cell_length_b 13.5258(13)
_cell_length_c 15.2752(13)
_cell_measurement_reflns_used 9963
_cell_measurement_temperature 120(2)
_cell_measurement_theta_max 30.25
_cell_measurement_theta_min 2.69
_cell_volume 2338.1(4)
_computing_cell_refinement 'SAINT v8.38A (Bruker, 2017)'
_computing_data_collection 'APEX3 v.2016.1-0 (Bruker, 2016)'
_computing_data_reduction 'SAINT v8.38A (Bruker, 2017)'
_computing_molecular_graphics 'Olex2 (Dolomanov et al., 2009)'
_computing_publication_material 'Olex2 (Dolomanov et al., 2009)'
_computing_structure_refinement 'ShelXL 2018/3 multi-CPU (Sheldrick, 2015)'
_computing_structure_solution 'ShelXS 2013/1 (Sheldrick, 2008)'
_diffrn_ambient_temperature 120.0
_diffrn_detector_area_resol_mean 10.4
_diffrn_detector_type 'Bruker PHOTON 100 CMOS'
_diffrn_measured_fraction_theta_full 0.998
_diffrn_measured_fraction_theta_max 0.997
_diffrn_measurement_device '3-circle area detector diffractometer'
_diffrn_measurement_device_type 'Bruker D8 Venture'
_diffrn_measurement_method '\f and \w scans'
_diffrn_radiation_monochromator 'focusing mirrors'
_diffrn_radiation_probe x-ray
_diffrn_radiation_type MoK\a
_diffrn_radiation_wavelength 0.71073
_diffrn_reflns_av_R_equivalents 0.0392
_diffrn_reflns_av_unetI/netI 0.0428
_diffrn_reflns_Laue_measured_fraction_full 0.998
_diffrn_reflns_Laue_measured_fraction_max 0.997
_diffrn_reflns_limit_h_max 16
_diffrn_reflns_limit_h_min -16
_diffrn_reflns_limit_k_max 17
_diffrn_reflns_limit_k_min -17
_diffrn_reflns_limit_l_max 19
_diffrn_reflns_limit_l_min -19
_diffrn_reflns_number 34292
_diffrn_reflns_point_group_measured_fraction_full 0.998
_diffrn_reflns_point_group_measured_fraction_max 0.997
_diffrn_reflns_theta_full 25.242
_diffrn_reflns_theta_max 26.733
_diffrn_reflns_theta_min 2.125
_diffrn_source 'microfocus sealed X-ray tube'
_diffrn_source_type 'Incoatec I\mS microsource'
_diffrn_standards_number 0
_exptl_absorpt_coefficient_mu 0.167
_exptl_absorpt_correction_T_max 1.0000
_exptl_absorpt_correction_T_min 0.9450
_exptl_absorpt_correction_type multi-scan
_exptl_absorpt_process_details
; SADABS-2016/2 (Bruker,2016/2) was used for absorption correction. wR2(int) 
 was 0.0824 before and 0.0488 after correction. The Ratio of minimum to maximum 
 transmission is 0.9450. The \l/2 correction factor is Not present.
;
_exptl_crystal_colour bronze
_exptl_crystal_density_diffrn 1.307
_exptl_crystal_description block
_exptl_crystal_F_000 958
_exptl_crystal_recrystallization_method 'from DCM/acetone/hexane'
_exptl_crystal_size_max 0.294
_exptl_crystal_size_mid 0.281
_exptl_crystal_size_min 0.232
_refine_diff_density_max 0.563
_refine_diff_density_min -0.314
_refine_diff_density_rms 0.049
_refine_ls_extinction_coef 0.0112(11)
_refine_ls_extinction_expression Fc^*^=kFc[1+0.001xFc^2^\l^3^/sin(2\q)]^-1/4^
_refine_ls_extinction_method 'SHELXL-2018/3 (Sheldrick, 2018)'
_refine_ls_goodness_of_fit_ref 1.042
_refine_ls_hydrogen_treatment constr
_refine_ls_matrix_type full
_refine_ls_number_parameters 666
_refine_ls_number_reflns 9925
_refine_ls_number_restraints 21
_refine_ls_restrained_S_all 1.044
_refine_ls_R_factor_all 0.0705
_refine_ls_R_factor_gt 0.0479
_refine_ls_shift/su_max 0.000
_refine_ls_shift/su_mean 0.000
_refine_ls_structure_factor_coef Fsqd
_refine_ls_weighting_details 'w=1/[\s^2^(Fo^2^)+(0.0654P)^2^+0.8932P] where P=(Fo^2^+2Fc^2^)/3'
_refine_ls_weighting_scheme calc
_refine_ls_wR_factor_gt 0.1223
_refine_ls_wR_factor_ref 0.1323
_reflns_Friedel_coverage 0.000
_reflns_number_gt 7458
_reflns_number_total 9925
_reflns_threshold_expression 'I > 2\s(I)'
_cod_data_source_file 4CzIPN-sol.cif
_cod_data_source_block 4CzIPN-sol-18s002
_cod_depositor_comments
;
The following automatic conversions were performed:

data item '_diffrn_radiation_probe' value 'X-ray' was changed to
'x-ray' in accordance with the
/home/saulius/struct/COD-crude-data/automatic-downloads/DataCite-retrospective/ACS/depositions/lib/dictionaries/cif_core.dic
dictionary named 'cif_core.dic' version 2.4.2 last updated on
2011-04-26.

Automatic conversion script
Id: cif_fix_values 6909 2019-04-08 15:41:33Z antanas 
;
_cod_database_code 4003414
_shelx_shelxl_version_number 2018/3
_shelx_space_group_comment
;
The symmetry employed for this shelxl refinement is uniquely defined
by the following loop, which should always be used as a source of
symmetry information in preference to the above space-group names.
They are only intended as comments.
;
_shelx_estimated_absorpt_t_max 0.962
_shelx_estimated_absorpt_t_min 0.953
_olex2_refinement_description
;
1. Fixed Uiso
 At 1.2 times of:
  All C(H) groups, All C(H,H) groups
 At 1.5 times of:
  All C(H,H,H) groups
2. Restrained distances
 Cl3-C10S \\sim Cl5-C10S \\sim Cl4-C10S
 with sigma of 0.005
3. Uiso/Uaniso restraints and constraints
Uiso(C5S) = Uiso(C7S)
4. Rigid body (RIGU) restrains
 O, C1S, C2S, C3S, C5S, C6S, C7S
 with sigma for 1-2 distances of 0.004 and sigma for 1-3 distances of 0.004
5. Others
 Fixed Sof: Cl3(0.4) Cl4(0.3) Cl5(0.1) C10S(0.4) Cl1(0.4) Cl2(0.4) C9S(0.4)
 H9SA(0.4) H9SB(0.4) O(0.8) C1S(0.8) C2S(0.8) H2SA(0.8) H2SB(0.8) H2SC(0.8)
 C3S(0.8) H3SA(0.8) H3SB(0.8) H3SC(0.8) C5S(0.2) H5SA(0.2) H5SB(0.2) H5SC(0.2)
 C6S(0.2) H6SA(0.2) H6SB(0.2) C7S(0.2) H7SA(0.2) H7SB(0.2) C8S(0.2)
6.a Secondary CH2 refined with riding coordinates:
 C9S(H9SA,H9SB), C6S(H6SA,H6SB), C7S(H7SA,H7SB)
6.b Me refined with riding coordinates:
 C5S(H5SA,H5SB,H5SC)
6.c Aromatic/amide H refined with riding coordinates:
 C10(H10), C11(H11), C12(H12), C13(H13), C16(H16), C17(H17), C18(H18),
 C19(H19), C22(H22), C23(H23), C24(H24), C25(H25), C28(H28), C29(H29), C30(H30),
  C31(H31), C34(H34), C35(H35), C36(H36), C37(H37), C40(H40), C41(H41),
 C42(H42), C43(H43), C46(H46), C47(H47), C48(H48), C49(H49), C52(H52), C53(H53),
  C54(H54), C55(H55)
6.d Idealised Me refined as rotating group:
 C2S(H2SA,H2SB,H2SC), C3S(H3SA,H3SB,H3SC)
;
_olex2_submission_special_instructions 'No special instructions were received'

loop_
_space_group_symop_operation_xyz
'x, y, z'
'-x, -y, -z'

loop_
_atom_site_label
_atom_site_type_symbol
_atom_site_fract_x
_atom_site_fract_y
_atom_site_fract_z
_atom_site_U_iso_or_equiv
_atom_site_adp_type
_atom_site_occupancy
_atom_site_site_symmetry_order
_atom_site_calc_flag
_atom_site_refinement_flags_posn
_atom_site_refinement_flags_adp
_atom_site_refinement_flags_occupancy
_atom_site_disorder_assembly
_atom_site_disorder_group
N1 N 0.31374(12) 0.27632(11) 0.37149(9) 0.0206(3) Uani 1 1 d . . . . .
N2 N 0.29998(13) 0.54544(12) 0.37617(10) 0.0273(3) Uani 1 1 d . . . . .
N3 N 0.58077(11) 0.48499(10) 0.20228(9) 0.0180(3) Uani 1 1 d . . . . .
N4 N 0.74129(11) 0.31119(10) 0.08754(9) 0.0180(3) Uani 1 1 d . . . . .
N5 N 0.68123(12) 0.12258(11) 0.11633(10) 0.0208(3) Uani 1 1 d . . . . .
N6 N 0.44198(15) 0.03001(13) 0.26593(12) 0.0370(4) Uani 1 1 d . . . . .
C1 C 0.41618(14) 0.28857(13) 0.29633(11) 0.0187(3) Uani 1 1 d . . . . .
C6 C 0.49409(14) 0.20445(13) 0.23834(12) 0.0194(3) Uani 1 1 d . . . . .
C3 C 0.55312(14) 0.39052(12) 0.21245(11) 0.0169(3) Uani 1 1 d . . . . .
C2 C 0.44585(14) 0.38208(12) 0.28116(11) 0.0175(3) Uani 1 1 d . . . . .
C4 C 0.63187(13) 0.30457(12) 0.15555(11) 0.0172(3) Uani 1 1 d . . . . .
C5 C 0.60157(14) 0.21156(12) 0.16847(11) 0.0183(3) Uani 1 1 d . . . . .
C7 C 0.36483(14) 0.47196(13) 0.33553(11) 0.0196(3) Uani 1 1 d . . . . .
C8 C 0.46548(15) 0.10692(14) 0.25336(12) 0.0242(4) Uani 1 1 d . . . . .
C9 C 0.19778(14) 0.32988(13) 0.38183(11) 0.0187(3) Uani 1 1 d . . . . .
C10 C 0.15631(15) 0.39703(14) 0.31730(12) 0.0233(4) Uani 1 1 d . . . . .
H10 H 0.207781 0.413929 0.256234 0.028 Uiso 1 1 calc R . . . .
C11 C 0.03657(15) 0.43835(14) 0.34583(12) 0.0258(4) Uani 1 1 d . . . . .
H11 H 0.005237 0.485217 0.303552 0.031 Uiso 1 1 calc R . . . .
C12 C -0.03939(15) 0.41302(14) 0.43507(12) 0.0260(4) Uani 1 1 d . . . . .
H12 H -0.121229 0.442473 0.452383 0.031 Uiso 1 1 calc R . . . .
C13 C 0.00309(15) 0.34563(14) 0.49844(12) 0.0239(4) Uani 1 1 d . . . . .
H13 H -0.048905 0.328089 0.558944 0.029 Uiso 1 1 calc R . . . .
C14 C 0.12321(14) 0.30371(13) 0.47249(11) 0.0199(3) Uani 1 1 d . . . . .
C15 C 0.19604(14) 0.23385(13) 0.52078(12) 0.0207(3) Uani 1 1 d . . . . .
C16 C 0.17313(16) 0.18736(14) 0.61236(12) 0.0266(4) Uani 1 1 d . . . . .
H16 H 0.095152 0.196024 0.656574 0.032 Uiso 1 1 calc R . . . .
C17 C 0.26606(17) 0.12856(15) 0.63736(13) 0.0318(4) Uani 1 1 d . . . . .
H17 H 0.251515 0.097475 0.699809 0.038 Uiso 1 1 calc R . . . .
C18 C 0.38064(17) 0.11400(14) 0.57279(13) 0.0302(4) Uani 1 1 d . . . . .
H18 H 0.442737 0.072606 0.591904 0.036 Uiso 1 1 calc R . . . .
C19 C 0.40617(15) 0.15854(13) 0.48120(13) 0.0246(4) Uani 1 1 d . . . . .
H19 H 0.484375 0.148407 0.437030 0.030 Uiso 1 1 calc R . . . .
C20 C 0.31253(14) 0.21852(12) 0.45691(11) 0.0198(3) Uani 1 1 d . . . . .
C21 C 0.60937(13) 0.54565(12) 0.11733(11) 0.0183(3) Uani 1 1 d . . . . .
C22 C 0.59692(14) 0.53740(13) 0.03347(12) 0.0207(3) Uani 1 1 d . . . . .
H22 H 0.566736 0.485103 0.026820 0.025 Uiso 1 1 calc R . . . .
C23 C 0.63006(15) 0.60819(14) -0.04070(13) 0.0271(4) Uani 1 1 d . . . . .
H23 H 0.623534 0.603786 -0.099608 0.032 Uiso 1 1 calc R . . . .
C24 C 0.67275(15) 0.68565(14) -0.03027(14) 0.0304(4) Uani 1 1 d . . . . .
H24 H 0.695427 0.732990 -0.082271 0.036 Uiso 1 1 calc R . . . .
C25 C 0.68257(15) 0.69459(14) 0.05454(14) 0.0292(4) Uani 1 1 d . . . . .
H25 H 0.710083 0.748655 0.061578 0.035 Uiso 1 1 calc R . . . .
C26 C 0.65163(14) 0.62331(13) 0.12984(13) 0.0231(4) Uani 1 1 d . . . . .
C27 C 0.65274(15) 0.60751(13) 0.22553(13) 0.0248(4) Uani 1 1 d . . . . .
C28 C 0.69360(18) 0.65382(16) 0.27505(15) 0.0362(5) Uani 1 1 d . . . . .
H28 H 0.723768 0.711404 0.247392 0.043 Uiso 1 1 calc R . . . .
C29 C 0.68939(19) 0.61444(18) 0.36497(15) 0.0419(5) Uani 1 1 d . . . . .
H29 H 0.718270 0.644595 0.398941 0.050 Uiso 1 1 calc R . . . .
C30 C 0.64346(17) 0.53113(17) 0.40685(14) 0.0358(5) Uani 1 1 d . . . . .
H30 H 0.640894 0.506179 0.469196 0.043 Uiso 1 1 calc R . . . .
C31 C 0.60149(15) 0.48387(14) 0.35978(12) 0.0264(4) Uani 1 1 d . . . . .
H31 H 0.569530 0.427513 0.388566 0.032 Uiso 1 1 calc R . . . .
C32 C 0.60832(14) 0.52267(13) 0.26866(12) 0.0210(3) Uani 1 1 d . . . . .
C33 C 0.77352(14) 0.31819(12) -0.01245(11) 0.0185(3) Uani 1 1 d . . . . .
C34 C 0.71499(15) 0.30638(13) -0.06636(12) 0.0229(4) Uani 1 1 d . . . . .
H34 H 0.644125 0.287906 -0.037191 0.027 Uiso 1 1 calc R . . . .
C35 C 0.76376(17) 0.32254(14) -0.16439(13) 0.0280(4) Uani 1 1 d . . . . .
H35 H 0.725246 0.315748 -0.203256 0.034 Uiso 1 1 calc R . . . .
C36 C 0.86851(17) 0.34862(14) -0.20719(13) 0.0314(4) Uani 1 1 d . . . . .
H36 H 0.900259 0.359051 -0.274670 0.038 Uiso 1 1 calc R . . . .
C37 C 0.92661(16) 0.35948(14) -0.15295(12) 0.0275(4) Uani 1 1 d . . . . .
H37 H 0.998428 0.376281 -0.182657 0.033 Uiso 1 1 calc R . . . .
C38 C 0.87820(14) 0.34540(12) -0.05366(12) 0.0204(3) Uani 1 1 d . . . . .
C39 C 0.91232(14) 0.35405(12) 0.02303(12) 0.0204(3) Uani 1 1 d . . . . .
C40 C 1.00842(15) 0.37492(14) 0.02652(13) 0.0273(4) Uani 1 1 d . . . . .
H40 H 1.068490 0.388247 -0.030663 0.033 Uiso 1 1 calc R . . . .
C41 C 1.01463(16) 0.37585(15) 0.11446(14) 0.0310(4) Uani 1 1 d . . . . .
H41 H 1.078853 0.391457 0.117574 0.037 Uiso 1 1 calc R . . . .
C42 C 0.92837(16) 0.35430(15) 0.19872(14) 0.0294(4) Uani 1 1 d . . . . .
H42 H 0.935347 0.354735 0.258199 0.035 Uiso 1 1 calc R . . . .
C43 C 0.83266(15) 0.33225(13) 0.19756(12) 0.0234(4) Uani 1 1 d . . . . .
H43 H 0.774211 0.316803 0.254929 0.028 Uiso 1 1 calc R . . . .
C44 C 0.82572(14) 0.33367(12) 0.10901(12) 0.0187(3) Uani 1 1 d . . . . .
C45 C 0.67144(15) 0.07528(13) 0.04607(12) 0.0216(4) Uani 1 1 d . . . . .
C46 C 0.58751(16) 0.10735(14) 0.00599(13) 0.0274(4) Uani 1 1 d . . . . .
H46 H 0.521761 0.166725 0.028354 0.033 Uiso 1 1 calc R . . . .
C47 C 0.60306(18) 0.04953(15) -0.06801(14) 0.0336(4) Uani 1 1 d . . . . .
H47 H 0.547642 0.070325 -0.097723 0.040 Uiso 1 1 calc R . . . .
C48 C 0.69835(19) -0.03841(16) -0.09955(14) 0.0372(5) Uani 1 1 d . . . . .
H48 H 0.706473 -0.077000 -0.150015 0.045 Uiso 1 1 calc R . . . .
C49 C 0.78104(17) -0.07050(14) -0.05898(13) 0.0316(4) Uani 1 1 d . . . . .
H49 H 0.845854 -0.130628 -0.081154 0.038 Uiso 1 1 calc R . . . .
C50 C 0.76837(15) -0.01337(13) 0.01541(12) 0.0235(4) Uani 1 1 d . . . . .
C51 C 0.83816(15) -0.02133(13) 0.07040(12) 0.0225(4) Uani 1 1 d . . . . .
C52 C 0.94203(16) -0.09207(14) 0.07251(13) 0.0293(4) Uani 1 1 d . . . . .
H52 H 0.980774 -0.150222 0.031874 0.035 Uiso 1 1 calc R . . . .
C53 C 0.98755(16) -0.07624(15) 0.13448(14) 0.0321(4) Uani 1 1 d . . . . .
H53 H 1.058410 -0.123928 0.136281 0.038 Uiso 1 1 calc R . . . .
C54 C 0.93108(16) 0.00892(14) 0.19478(14) 0.0296(4) Uani 1 1 d . . . . .
H54 H 0.964549 0.018229 0.236632 0.036 Uiso 1 1 calc R . . . .
C55 C 0.82763(15) 0.07980(13) 0.19475(12) 0.0242(4) Uani 1 1 d . . . . .
H55 H 0.788437 0.137127 0.236354 0.029 Uiso 1 1 calc R . . . .
C56 C 0.78365(14) 0.06346(12) 0.13128(12) 0.0201(3) Uani 1 1 d . . . . .
Cl3 Cl 1.0590(3) 0.1478(2) 0.32060(18) 0.0790(7) Uani 0.4 1 d D . P A 2
Cl4 Cl 1.1088(3) -0.0745(2) 0.3511(3) 0.0823(11) Uani 0.3 1 d D . P A 2
Cl5 Cl 1.1687(8) 0.0230(5) 0.4588(6) 0.080(2) Uani 0.1 1 d D . P A 2
C10S C 1.1379(9) 0.0356(3) 0.3599(6) 0.090(3) Uiso 0.4 1 d D . P A 2
Cl1 Cl 1.08045(18) -0.1079(2) 0.38473(14) 0.0629(5) Uani 0.4 1 d . . P B 1
Cl2 Cl 1.1036(3) 0.0985(2) 0.3455(2) 0.0931(8) Uani 0.4 1 d . . P B 1
C9S C 1.1608(6) -0.0376(6) 0.3147(5) 0.0573(16) Uiso 0.4 1 d . . P B 1
H9SA H 1.168523 -0.042975 0.248349 0.069 Uiso 0.4 1 calc R . P B 1
H9SB H 1.239788 -0.065750 0.316909 0.069 Uiso 0.4 1 calc R . P B 1
O O 0.64839(17) 0.22814(15) 0.40230(14) 0.0459(5) Uani 0.8 1 d . U P C 1
C1S C 0.6808(3) 0.1901(3) 0.4663(3) 0.0479(8) Uani 0.8 1 d . U P C 1
C2S C 0.7390(4) 0.0792(3) 0.4768(3) 0.0886(13) Uani 0.8 1 d . U P C 1
H2SA H 0.758617 0.043351 0.418660 0.133 Uiso 0.8 1 calc GR . P C 1
H2SB H 0.686742 0.048178 0.531773 0.133 Uiso 0.8 1 calc GR . P C 1
H2SC H 0.810505 0.071617 0.487012 0.133 Uiso 0.8 1 calc GR . P C 1
C3S C 0.6377(8) 0.2443(7) 0.5597(8) 0.118(3) Uani 0.8 1 d . U P C 1
H3SA H 0.567150 0.302347 0.565482 0.178 Uiso 0.8 1 calc GR . P C 1
H3SB H 0.698327 0.271404 0.560428 0.178 Uiso 0.8 1 calc GR . P C 1
H3SC H 0.619700 0.194269 0.613391 0.178 Uiso 0.8 1 calc GR . P C 1
C5S C 0.8035(13) 0.2296(12) 0.4432(11) 0.068(3) Uiso 0.2 1 d . U P D 2
H5SA H 0.850246 0.211771 0.376107 0.103 Uiso 0.2 1 calc R . P D 2
H5SB H 0.802226 0.299888 0.453173 0.103 Uiso 0.2 1 calc R . P D 2
H5SC H 0.837902 0.178909 0.484418 0.103 Uiso 0.2 1 calc R . P D 2
C6S C 0.6907(13) 0.2271(12) 0.4658(11) 0.042(4) Uiso 0.2 1 d . U P D 2
H6SA H 0.693696 0.156322 0.453433 0.050 Uiso 0.2 1 calc R . P D 2
H6SB H 0.658101 0.277030 0.422257 0.050 Uiso 0.2 1 calc R . P D 2
C7S C 0.612(3) 0.252(2) 0.563(2) 0.068(3) Uiso 0.2 1 d . U P D 2
H7SA H 0.535088 0.254142 0.564674 0.082 Uiso 0.2 1 calc R . P D 2
H7SB H 0.607203 0.325598 0.568727 0.082 Uiso 0.2 1 calc R . P D 2
C8S C 0.6133(14) 0.2024(13) 0.6560(12) 0.073(4) Uiso 0.2 1 d . . P D 2

loop_
_atom_site_aniso_label
_atom_site_aniso_U_11
_atom_site_aniso_U_22
_atom_site_aniso_U_33
_atom_site_aniso_U_23
_atom_site_aniso_U_13
_atom_site_aniso_U_12
N1 0.0165(7) 0.0253(7) 0.0181(7) 0.0035(6) -0.0047(6) -0.0079(6)
N2 0.0225(8) 0.0303(8) 0.0251(8) -0.0069(6) -0.0047(6) -0.0052(7)
N3 0.0182(7) 0.0197(7) 0.0163(7) -0.0018(5) -0.0056(6) -0.0064(6)
N4 0.0147(7) 0.0207(7) 0.0168(7) -0.0021(5) -0.0041(5) -0.0046(6)
N5 0.0173(7) 0.0194(7) 0.0243(7) -0.0043(6) -0.0077(6) -0.0021(6)
N6 0.0440(10) 0.0319(9) 0.0388(10) -0.0009(7) -0.0132(8) -0.0189(8)
C1 0.0154(8) 0.0242(8) 0.0162(8) 0.0020(6) -0.0060(6) -0.0063(7)
C6 0.0197(8) 0.0201(8) 0.0208(8) 0.0004(6) -0.0096(7) -0.0069(7)
C3 0.0181(8) 0.0191(8) 0.0156(8) 0.0011(6) -0.0082(6) -0.0063(7)
C2 0.0164(8) 0.0224(8) 0.0143(7) -0.0016(6) -0.0069(6) -0.0044(7)
C4 0.0138(8) 0.0222(8) 0.0155(7) -0.0002(6) -0.0058(6) -0.0049(6)
C5 0.0172(8) 0.0196(8) 0.0187(8) -0.0011(6) -0.0086(7) -0.0033(7)
C7 0.0170(8) 0.0253(9) 0.0169(8) 0.0008(7) -0.0052(7) -0.0089(7)
C8 0.0214(9) 0.0254(9) 0.0240(9) -0.0015(7) -0.0059(7) -0.0074(7)
C9 0.0163(8) 0.0224(8) 0.0186(8) -0.0031(6) -0.0055(6) -0.0073(7)
C10 0.0211(9) 0.0311(9) 0.0176(8) 0.0019(7) -0.0054(7) -0.0111(7)
C11 0.0233(9) 0.0320(10) 0.0249(9) 0.0024(7) -0.0126(8) -0.0083(8)
C12 0.0166(8) 0.0340(10) 0.0260(9) -0.0032(7) -0.0063(7) -0.0067(8)
C13 0.0206(9) 0.0323(10) 0.0182(8) -0.0030(7) -0.0036(7) -0.0108(8)
C14 0.0204(8) 0.0237(8) 0.0170(8) -0.0026(6) -0.0057(7) -0.0091(7)
C15 0.0226(9) 0.0212(8) 0.0198(8) -0.0004(6) -0.0067(7) -0.0101(7)
C16 0.0268(9) 0.0307(10) 0.0214(9) 0.0032(7) -0.0057(7) -0.0132(8)
C17 0.0381(11) 0.0322(10) 0.0256(9) 0.0101(8) -0.0134(9) -0.0141(9)
C18 0.0327(10) 0.0261(9) 0.0339(10) 0.0081(8) -0.0182(9) -0.0083(8)
C19 0.0216(9) 0.0233(9) 0.0271(9) 0.0010(7) -0.0084(7) -0.0060(7)
C20 0.0229(9) 0.0190(8) 0.0182(8) 0.0013(6) -0.0066(7) -0.0092(7)
C21 0.0122(8) 0.0174(8) 0.0208(8) -0.0001(6) -0.0037(6) -0.0018(6)
C22 0.0154(8) 0.0215(8) 0.0223(8) -0.0010(7) -0.0072(7) -0.0016(7)
C23 0.0197(9) 0.0294(10) 0.0229(9) 0.0028(7) -0.0056(7) -0.0002(7)
C24 0.0210(9) 0.0261(9) 0.0330(10) 0.0105(8) -0.0053(8) -0.0043(8)
C25 0.0200(9) 0.0221(9) 0.0399(11) 0.0021(8) -0.0061(8) -0.0071(7)
C26 0.0154(8) 0.0219(8) 0.0291(9) -0.0031(7) -0.0057(7) -0.0039(7)
C27 0.0205(9) 0.0240(9) 0.0290(9) -0.0065(7) -0.0065(7) -0.0063(7)
C28 0.0380(11) 0.0357(11) 0.0424(12) -0.0103(9) -0.0151(9) -0.0161(9)
C29 0.0454(13) 0.0499(13) 0.0419(12) -0.0178(10) -0.0197(10) -0.0165(11)
C30 0.0361(11) 0.0474(12) 0.0253(10) -0.0114(9) -0.0128(9) -0.0076(10)
C31 0.0249(9) 0.0313(10) 0.0214(9) -0.0054(7) -0.0068(7) -0.0066(8)
C32 0.0168(8) 0.0236(8) 0.0223(8) -0.0078(7) -0.0064(7) -0.0035(7)
C33 0.0181(8) 0.0142(8) 0.0169(8) -0.0021(6) -0.0041(6) 0.0008(6)
C34 0.0227(9) 0.0200(8) 0.0238(9) -0.0026(7) -0.0091(7) -0.0022(7)
C35 0.0363(11) 0.0232(9) 0.0238(9) -0.0029(7) -0.0149(8) -0.0019(8)
C36 0.0379(11) 0.0282(10) 0.0168(8) 0.0002(7) -0.0040(8) -0.0037(8)
C37 0.0251(9) 0.0240(9) 0.0231(9) 0.0023(7) -0.0020(7) -0.0044(8)
C38 0.0183(8) 0.0138(8) 0.0220(8) 0.0001(6) -0.0041(7) -0.0005(6)
C39 0.0161(8) 0.0156(8) 0.0237(8) -0.0004(6) -0.0041(7) -0.0016(6)
C40 0.0185(9) 0.0243(9) 0.0345(10) -0.0002(7) -0.0048(8) -0.0075(7)
C41 0.0197(9) 0.0332(10) 0.0445(11) -0.0050(8) -0.0134(8) -0.0097(8)
C42 0.0271(10) 0.0333(10) 0.0324(10) -0.0051(8) -0.0155(8) -0.0075(8)
C43 0.0196(9) 0.0263(9) 0.0226(9) -0.0020(7) -0.0064(7) -0.0061(7)
C44 0.0150(8) 0.0162(8) 0.0239(8) -0.0021(6) -0.0069(7) -0.0031(6)
C45 0.0226(9) 0.0203(8) 0.0220(8) -0.0010(7) -0.0054(7) -0.0099(7)
C46 0.0265(9) 0.0249(9) 0.0332(10) -0.0036(7) -0.0117(8) -0.0084(8)
C47 0.0388(11) 0.0343(10) 0.0379(11) -0.0033(8) -0.0196(9) -0.0158(9)
C48 0.0493(13) 0.0333(11) 0.0359(11) -0.0104(9) -0.0158(10) -0.0166(10)
C49 0.0371(11) 0.0218(9) 0.0323(10) -0.0063(7) -0.0074(9) -0.0086(8)
C50 0.0235(9) 0.0182(8) 0.0246(9) -0.0003(7) -0.0036(7) -0.0080(7)
C51 0.0210(9) 0.0171(8) 0.0233(9) 0.0026(6) -0.0031(7) -0.0059(7)
C52 0.0263(10) 0.0199(9) 0.0321(10) 0.0015(7) -0.0058(8) -0.0023(7)
C53 0.0221(9) 0.0257(9) 0.0405(11) 0.0078(8) -0.0106(8) -0.0024(8)
C54 0.0272(10) 0.0303(10) 0.0348(10) 0.0080(8) -0.0162(8) -0.0111(8)
C55 0.0227(9) 0.0216(9) 0.0268(9) 0.0013(7) -0.0084(7) -0.0065(7)
C56 0.0163(8) 0.0177(8) 0.0221(8) 0.0026(6) -0.0041(7) -0.0052(7)
Cl3 0.1047(19) 0.0594(14) 0.0704(14) -0.0221(11) -0.0375(13) -0.0054(12)
Cl4 0.099(2) 0.0636(17) 0.127(3) 0.0627(17) -0.088(2) -0.0509(16)
Cl5 0.122(7) 0.044(4) 0.111(6) -0.015(4) -0.077(6) -0.021(4)
Cl1 0.0684(12) 0.0912(16) 0.0548(11) 0.0225(10) -0.0345(9) -0.0526(12)
Cl2 0.098(2) 0.079(2) 0.0828(18) -0.0244(15) -0.0003(14) -0.0337(17)
O 0.0459(11) 0.0475(11) 0.0468(11) 0.0006(9) -0.0143(9) -0.0216(9)
C1S 0.0474(19) 0.0435(19) 0.066(2) -0.0148(16) -0.0287(16) -0.0146(16)
C2S 0.127(4) 0.062(2) 0.084(3) -0.015(2) -0.052(3) -0.016(2)
C3S 0.135(7) 0.093(4) 0.126(5) -0.054(3) -0.092(5) 0.047(4)

loop_
_atom_type_symbol
_atom_type_description
_atom_type_scat_dispersion_real
_atom_type_scat_dispersion_imag
_atom_type_scat_source
C C 0.0033 0.0016 'International Tables Vol C Tables 4.2.6.8 and 6.1.1.4'
H H 0.0000 0.0000 'International Tables Vol C Tables 4.2.6.8 and 6.1.1.4'
Cl Cl 0.1484 0.1585 'International Tables Vol C Tables 4.2.6.8 and 6.1.1.4'
N N 0.0061 0.0033 'International Tables Vol C Tables 4.2.6.8 and 6.1.1.4'
O O 0.0106 0.0060 'International Tables Vol C Tables 4.2.6.8 and 6.1.1.4'

loop_
_exptl_crystal_face_index_h
_exptl_crystal_face_index_k
_exptl_crystal_face_index_l
_exptl_crystal_face_perp_dist
0.00 1.00 0.00 0.0830
0.00 -1.00 0.00 0.1030
0.00 1.00 1.00 0.1380
0.00 -1.00 -1.00 0.1120
-1.00 -1.00 0.00 0.1010
1.00 1.00 0.00 0.1160
1.00 2.00 1.00 0.0870
0.00 1.00 2.00 0.1480
1.00 1.00 1.00 0.0840
-1.00 -1.00 -1.00 0.1100
-1.00 0.00 -1.00 0.1270
1.00 0.00 1.00 0.1010
-2.00 1.00 1.00 0.1730
0.00 -1.00 1.00 0.1020
0.00 1.00 -1.00 0.1400

loop_
_geom_angle_atom_site_label_1
_geom_angle_atom_site_label_2
_geom_angle_atom_site_label_3
_geom_angle
C9 N1 C1 127.25(13)
C9 N1 C20 108.33(13)
C20 N1 C1 123.76(13)
C3 N3 C32 125.35(13)
C21 N3 C3 125.38(13)
C21 N3 C32 108.04(13)
C33 N4 C4 125.77(13)
C44 N4 C4 124.59(13)
C44 N4 C33 108.42(13)
C45 N5 C5 127.46(14)
C45 N5 C56 108.62(13)
C56 N5 C5 123.86(13)
C6 C1 N1 120.06(14)
C6 C1 C2 118.44(14)
C2 C1 N1 121.40(14)
C1 C6 C5 121.27(14)
C1 C6 C8 119.29(14)
C5 C6 C8 119.38(15)
N3 C3 C4 121.10(14)
C2 C3 N3 119.04(14)
C2 C3 C4 119.85(14)
C1 C2 C3 121.16(14)
C1 C2 C7 119.90(14)
C3 C2 C7 118.94(14)
C3 C4 N4 120.46(14)
C5 C4 N4 120.15(14)
C5 C4 C3 119.38(14)
C6 C5 N5 119.46(14)
C4 C5 N5 120.56(14)
C4 C5 C6 119.85(14)
N2 C7 C2 177.73(17)
N6 C8 C6 179.4(2)
C10 C9 N1 129.03(15)
C10 C9 C14 122.46(15)
C14 C9 N1 108.50(14)
C11 C10 C9 116.96(15)
C10 C11 C12 121.73(17)
C13 C12 C11 120.69(16)
C12 C13 C14 119.06(16)
C9 C14 C15 107.44(14)
C13 C14 C9 119.09(15)
C13 C14 C15 133.48(15)
C16 C15 C14 133.88(16)
C16 C15 C20 119.09(15)
C20 C15 C14 106.96(14)
C17 C16 C15 118.68(16)
C16 C17 C18 121.22(16)
C19 C18 C17 121.46(17)
C18 C19 C20 117.05(16)
C15 C20 N1 108.74(14)
C19 C20 N1 128.71(15)
C19 C20 C15 122.49(15)
C22 C21 N3 128.37(15)
C22 C21 C26 122.47(15)
C26 C21 N3 109.13(14)
C21 C22 C23 117.57(16)
C22 C23 C24 121.07(17)
C25 C24 C23 120.90(16)
C24 C25 C26 119.22(17)
C21 C26 C27 106.89(14)
C25 C26 C21 118.74(16)
C25 C26 C27 134.37(17)
C28 C27 C26 133.23(17)
C28 C27 C32 119.17(17)
C32 C27 C26 107.46(14)
C29 C28 C27 118.72(18)
C28 C29 C30 121.09(18)
C31 C30 C29 121.59(18)
C30 C31 C32 116.84(17)
C27 C32 N3 108.45(14)
C31 C32 N3 128.90(15)
C31 C32 C27 122.57(15)
C34 C33 N4 129.19(15)
C34 C33 C38 122.47(15)
C38 C33 N4 108.29(14)
C35 C34 C33 117.40(16)
C34 C35 C36 121.20(17)
C37 C36 C35 120.98(16)
C36 C37 C38 118.98(17)
C33 C38 C39 107.56(14)
C37 C38 C33 118.97(16)
C37 C38 C39 133.47(16)
C40 C39 C38 133.99(16)
C40 C39 C44 118.98(16)
C44 C39 C38 107.01(14)
C41 C40 C39 118.88(16)
C40 C41 C42 121.15(16)
C43 C42 C41 121.34(17)
C42 C43 C44 117.19(16)
N4 C44 C39 108.71(14)
C43 C44 N4 128.76(15)
C43 C44 C39 122.45(15)
N5 C45 C50 108.38(15)
C46 C45 N5 129.20(16)
C46 C45 C50 122.34(16)
C45 C46 C47 117.45(17)
C46 C47 C48 121.17(18)
C49 C48 C47 121.17(18)
C48 C49 C50 119.08(18)
C45 C50 C51 107.21(15)
C49 C50 C45 118.78(17)
C49 C50 C51 133.96(17)
C52 C51 C50 133.53(17)
C52 C51 C56 118.91(16)
C56 C51 C50 107.56(15)
C53 C52 C51 118.90(17)
C52 C53 C54 121.02(17)
C55 C54 C53 121.35(18)
C54 C55 C56 116.93(17)
C51 C56 N5 108.21(14)
C55 C56 N5 128.90(15)
C55 C56 C51 122.88(16)
Cl4 C10S Cl3 114.9(4)
Cl5 C10S Cl3 125.6(5)
Cl5 C10S Cl4 108.0(4)
Cl1 C9S Cl2 113.1(4)
O C1S C2S 124.8(3)
O C1S C3S 123.1(4)
C2S C1S C3S 110.1(4)
C5S C6S C7S 115.2(19)
C6S C7S C8S 132(2)

loop_
_geom_bond_atom_site_label_1
_geom_bond_atom_site_label_2
_geom_bond_distance
N1 C1 1.409(2)
N1 C9 1.407(2)
N1 C20 1.409(2)
N2 C7 1.147(2)
N3 C3 1.407(2)
N3 C21 1.404(2)
N3 C32 1.412(2)
N4 C4 1.411(2)
N4 C33 1.408(2)
N4 C44 1.400(2)
N5 C5 1.410(2)
N5 C45 1.399(2)
N5 C56 1.407(2)
N6 C8 1.145(2)
C1 C6 1.398(2)
C1 C2 1.399(2)
C6 C5 1.404(2)
C6 C8 1.445(2)
C3 C2 1.401(2)
C3 C4 1.410(2)
C2 C7 1.436(2)
C4 C5 1.400(2)
C9 C10 1.386(2)
C9 C14 1.406(2)
C10 C11 1.383(2)
C11 C12 1.395(2)
C12 C13 1.380(2)
C13 C14 1.392(2)
C14 C15 1.451(2)
C15 C16 1.396(2)
C15 C20 1.406(2)
C16 C17 1.381(3)
C17 C18 1.391(3)
C18 C19 1.386(2)
C19 C20 1.386(2)
C21 C22 1.380(2)
C21 C26 1.404(2)
C22 C23 1.386(2)
C23 C24 1.392(3)
C24 C25 1.379(3)
C25 C26 1.395(2)
C26 C27 1.449(2)
C27 C28 1.393(2)
C27 C32 1.405(2)
C28 C29 1.379(3)
C29 C30 1.394(3)
C30 C31 1.385(3)
C31 C32 1.386(2)
C33 C34 1.385(2)
C33 C38 1.402(2)
C34 C35 1.384(2)
C35 C36 1.396(3)
C36 C37 1.379(3)
C37 C38 1.397(2)
C38 C39 1.443(2)
C39 C40 1.397(2)
C39 C44 1.405(2)
C40 C41 1.380(3)
C41 C42 1.393(3)
C42 C43 1.385(2)
C43 C44 1.388(2)
C45 C46 1.384(2)
C45 C50 1.406(2)
C46 C47 1.386(3)
C47 C48 1.391(3)
C48 C49 1.376(3)
C49 C50 1.399(2)
C50 C51 1.441(3)
C51 C52 1.394(2)
C51 C56 1.400(2)
C52 C53 1.377(3)
C53 C54 1.398(3)
C54 C55 1.381(3)
C55 C56 1.385(2)
Cl3 C10S 1.710(4)
Cl4 C10S 1.689(5)
Cl5 C10S 1.685(5)
Cl1 C9S 1.604(8)
Cl2 C9S 1.807(8)
O C1S 1.198(4)
C1S C2S 1.462(5)
C1S C3S 1.517(10)
C5S C6S 1.384(19)
C6S C7S 1.45(4)
C7S C8S 1.47(4)
